data_7713115
loop_
_publ_author_name
'Murai, Masahito'
'Ito, Mako'
'Takahashi, Satoshi'
'Yamaguchi, Shigehiro'

_publ_section_title
;
 Germanium- and Tin-Bridged Diazulenylmethyl Cations: Effects of the Group
 14 Element on the Structure and Properties of the \p-Extended Cation
;
_journal_name_full 'Dalton Transactions'
_journal_paper_doi 10.1039/D3DT01491F
_journal_year 2023
_chemical_formula_sum 'C23 H19 F6 Ge P'
_chemical_formula_weight 512.94
_chemical_name_common 'Ge-bridged diazulenylmethyl cation'
_space_group_crystal_system monoclinic
_space_group_IT_number 9
_space_group_name_Hall 'C -2yc'
_space_group_name_H-M_alt 'C 1 c 1'
_atom_sites_solution_hydrogens geom
_audit_creation_method SHELXL-2018/3
_audit_update_record
;
2023-03-28 deposited with the CCDC.	2023-05-22 downloaded from the CCDC.
;
_cell_angle_alpha 90
_cell_angle_beta 114.072(2)
_cell_angle_gamma 90
_cell_formula_units_Z 8
_cell_length_a 29.1631(6)
_cell_length_b 11.2974(2)
_cell_length_c 13.8266(3)
_cell_measurement_reflns_used 15074
_cell_measurement_temperature 100(2)
_cell_measurement_theta_max 17.7820
_cell_measurement_theta_min 1.5840
_cell_volume 4159.24(16)
_computing_structure_refinement 'SHELXL-2018/3 (Sheldrick, 2018)'
_computing_structure_solution 'SHELXT 2018/2 (Sheldrick, 2018)'
_diffrn_ambient_temperature 100(2)
_diffrn_measured_fraction_theta_full 0.999
_diffrn_measured_fraction_theta_max 0.999
_diffrn_measurement_device_type 'esperanto-CrysAlisPro-abstract goniometer imported esperanto images'
_diffrn_radiation_type synchrotron
_diffrn_radiation_wavelength 0.4129
_diffrn_reflns_av_R_equivalents 0.0999
_diffrn_reflns_av_unetI/netI 0.0753
_diffrn_reflns_Laue_measured_fraction_full 0.999
_diffrn_reflns_Laue_measured_fraction_max 0.999
_diffrn_reflns_limit_h_max 37
_diffrn_reflns_limit_h_min -37
_diffrn_reflns_limit_k_max 14
_diffrn_reflns_limit_k_min -14
_diffrn_reflns_limit_l_max 17
_diffrn_reflns_limit_l_min -17
_diffrn_reflns_number 46342
_diffrn_reflns_point_group_measured_fraction_full 0.997
_diffrn_reflns_point_group_measured_fraction_max 0.998
_diffrn_reflns_theta_full 14.344
_diffrn_reflns_theta_max 15.552
_diffrn_reflns_theta_min 1.585
_exptl_absorpt_coefficient_mu 0.378
_exptl_absorpt_correction_T_max 1.00000
_exptl_absorpt_correction_T_min 0.20937
_exptl_absorpt_correction_type multi-scan
_exptl_absorpt_process_details
;
CrysAlisPro 1.171.41.93a (Rigaku Oxford Diffraction, 2020)
Empirical absorption correction using spherical harmonics,
implemented in SCALE3 ABSPACK scaling algorithm.
;
_exptl_crystal_colour blue
_exptl_crystal_density_diffrn 1.638
_exptl_crystal_description block
_exptl_crystal_F_000 2064
_exptl_crystal_recrystallization_method 'Re-crystallisation from solvent: dichloromethane/hexane'
_exptl_crystal_size_max 0.010
_exptl_crystal_size_mid 0.010
_exptl_crystal_size_min 0.010
_refine_diff_density_max 0.723
_refine_diff_density_min -0.580
_refine_diff_density_rms 0.078
_refine_ls_abs_structure_details
;
 Flack x determined using 3966 quotients [(I+)-(I-)]/[(I+)+(I-)]
 (Parsons, Flack and Wagner, Acta Cryst. B69 (2013) 249-259).
;
_refine_ls_abs_structure_Flack 0.284(16)
_refine_ls_extinction_method none
_refine_ls_goodness_of_fit_ref 1.060
_refine_ls_hydrogen_treatment constr
_refine_ls_matrix_type full
_refine_ls_number_parameters 563
_refine_ls_number_reflns 9517
_refine_ls_number_restraints 2
_refine_ls_restrained_S_all 1.060
_refine_ls_R_factor_all 0.0480
_refine_ls_R_factor_gt 0.0442
_refine_ls_shift/su_max 0.001
_refine_ls_shift/su_mean 0.000
_refine_ls_structure_factor_coef Fsqd
_refine_ls_weighting_details 'w=1/[\s^2^(Fo^2^)+6.6843P] where P=(Fo^2^+2Fc^2^)/3'
_refine_ls_weighting_scheme calc
_refine_ls_wR_factor_gt 0.0956
_refine_ls_wR_factor_ref 0.0972
_reflns_Friedel_coverage 0.995
_reflns_Friedel_fraction_full 0.995
_reflns_Friedel_fraction_max 0.996
_reflns_number_gt 9049
_reflns_number_total 9517
_reflns_threshold_expression 'I > 2\s(I)'
_cod_data_source_file d3dt01491f2.cif
_cod_data_source_block 04_MI01__autored_a
_cod_original_sg_symbol_H-M 'C c'
_cod_database_code 7713115
_shelx_shelxl_version_number 2018/3
_shelx_space_group_comment
;
The symmetry employed for this shelxl refinement is uniquely defined
by the following loop, which should always be used as a source of
symmetry information in preference to the above space-group names.
They are only intended as comments.
;
_shelx_estimated_absorpt_t_min 0.963
_shelx_estimated_absorpt_t_max 0.963

loop_
_space_group_symop_operation_xyz
'x, y, z'
'x, -y, z+1/2'
'x+1/2, y+1/2, z'
'x+1/2, -y+1/2, z+1/2'

loop_
_atom_site_label
_atom_site_type_symbol
_atom_site_fract_x
_atom_site_fract_y
_atom_site_fract_z
_atom_site_U_iso_or_equiv
_atom_site_adp_type
_atom_site_occupancy
_atom_site_site_symmetry_order
_atom_site_calc_flag
_atom_site_refinement_flags_posn
_atom_site_refinement_flags_adp
_atom_site_refinement_flags_occupancy
_atom_site_disorder_assembly
_atom_site_disorder_group
Ge01 Ge 0.26563(2) 0.14286(4) 0.31416(4) 0.01756(12) Uani 1 1 d . . . . .
Ge02 Ge 0.46814(2) 0.58254(5) 0.65149(5) 0.02886(16) Uani 1 1 d . . . . .
P003 P 0.81777(6) 0.98454(13) 0.72019(13) 0.0243(3) Uani 1 1 d . . . . .
P004 P 0.58905(6) 0.20484(14) 0.70694(15) 0.0327(4) Uani 1 1 d . . . . .
F005 F 0.80185(14) 0.8510(3) 0.6809(4) 0.0398(9) Uani 1 1 d . . . . .
F006 F 0.83422(15) 1.1156(3) 0.7609(3) 0.0394(9) Uani 1 1 d . . . . .
F007 F 0.87505(15) 0.9503(4) 0.7491(4) 0.0476(11) Uani 1 1 d . . . . .
F008 F 0.82469(19) 0.9451(4) 0.8358(4) 0.0478(11) Uani 1 1 d . . . . .
F009 F 0.60931(18) 0.3056(4) 0.6536(5) 0.0567(13) Uani 1 1 d . . . . .
F00A F 0.56920(16) 0.1030(4) 0.7602(4) 0.0461(10) Uani 1 1 d . . . . .
F00B F 0.76071(15) 1.0173(4) 0.6920(5) 0.0559(13) Uani 1 1 d . . . . .
F00C F 0.8120(2) 1.0214(5) 0.6050(4) 0.0613(14) Uani 1 1 d . . . . .
F00D F 0.56296(19) 0.1372(4) 0.5961(4) 0.0538(12) Uani 1 1 d . . . . .
F00E F 0.53818(17) 0.2765(4) 0.6794(5) 0.0609(14) Uani 1 1 d . . . . .
F00F F 0.63915(15) 0.1311(4) 0.7324(5) 0.0561(13) Uani 1 1 d . . . . .
F00G F 0.6139(2) 0.2701(5) 0.8175(5) 0.0746(17) Uani 1 1 d . . . . .
C00H C 0.2564(2) -0.1109(5) 0.3576(4) 0.0195(10) Uani 1 1 d . . . . .
C00I C 0.23409(19) 0.0051(5) 0.3451(4) 0.0193(10) Uani 1 1 d . . . . .
C00J C 0.3317(2) 0.0743(5) 0.3475(4) 0.0175(10) Uani 1 1 d . . . . .
C00K C 0.4130(2) 0.0335(5) 0.3727(4) 0.0203(11) Uani 1 1 d . . . . .
C00L C 0.37658(19) 0.1236(5) 0.3592(4) 0.0191(10) Uani 1 1 d . . . . .
H1 H 0.382619 0.206109 0.358346 0.023 Uiso 1 1 calc R U . . .
C00M C 0.4310(2) 0.9426(5) 0.6296(4) 0.0220(11) Uani 1 1 d . . . . .
C00N C 0.3033(2) -0.1375(5) 0.3586(4) 0.0193(10) Uani 1 1 d . . . . .
H2 H 0.312240 -0.218633 0.360649 0.023 Uiso 1 1 calc R U . . .
C00O C 0.4637(2) 0.8428(5) 0.6399(4) 0.0203(10) Uani 1 1 d . . . . .
C00P C 0.5411(2) 0.7550(5) 0.6356(4) 0.0207(11) Uani 1 1 d . . . . .
C00Q C 0.3884(2) 0.7672(6) 0.6239(4) 0.0251(12) Uani 1 1 d . . . . .
H3 H 0.362508 0.713066 0.618548 0.030 Uiso 1 1 calc R U . . .
C00R C 0.3836(2) 0.8928(5) 0.6203(4) 0.0234(11) Uani 1 1 d . . . . .
C00S C 0.4441(2) 1.0598(5) 0.6304(4) 0.0229(11) Uani 1 1 d . . . . .
H4 H 0.477143 1.074763 0.635679 0.027 Uiso 1 1 calc R U . . .
C00T C 0.33819(19) -0.0537(4) 0.3567(4) 0.0170(10) Uani 1 1 d . . . . .
C00U C 0.4089(2) -0.1922(5) 0.3757(4) 0.0229(11) Uani 1 1 d . . . . .
H5 H 0.387888 -0.256271 0.376059 0.028 Uiso 1 1 calc R U . . .
C00V C 0.1524(2) -0.3851(6) 0.4075(5) 0.0311(13) Uani 1 1 d . . . . .
H6 H 0.136923 -0.455594 0.416814 0.037 Uiso 1 1 calc R U . . .
C00W C 0.6004(2) 0.6411(5) 0.6073(5) 0.0264(12) Uani 1 1 d . . . . .
C00X C 0.22235(19) -0.1952(5) 0.3731(4) 0.0183(10) Uani 1 1 d . . . . .
C00Y C 0.2302(2) -0.3161(5) 0.3877(5) 0.0274(12) Uani 1 1 d . . . . .
H7 H 0.260946 -0.344882 0.388584 0.033 Uiso 1 1 calc R U . . .
C00Z C 0.1797(2) -0.1263(5) 0.3711(4) 0.0212(11) Uani 1 1 d . . . . .
C010 C 0.6135(2) 0.8660(5) 0.6258(5) 0.0221(11) Uani 1 1 d . . . . .
H8 H 0.599673 0.936828 0.639625 0.027 Uiso 1 1 calc R U . . .
C011 C 0.2323(2) 0.1747(5) 0.1630(5) 0.0248(12) Uani 1 1 d . . . . .
H9 H 0.230859 0.101854 0.123374 0.037 Uiso 1 1 calc R U . . .
H10 H 0.251168 0.235137 0.143525 0.037 Uiso 1 1 calc R U . . .
H11 H 0.198152 0.203292 0.145827 0.037 Uiso 1 1 calc R U . . .
C012 C 0.4562(2) -0.2233(5) 0.3816(4) 0.0256(12) Uani 1 1 d . . . . .
H12 H 0.462108 -0.305871 0.380607 0.031 Uiso 1 1 calc R U . . .
C013 C 0.3398(2) 0.9536(6) 0.6092(4) 0.0249(12) Uani 1 1 d . . . . .
H13 H 0.311819 0.905651 0.601927 0.030 Uiso 1 1 calc R U . . .
C014 C 0.5874(2) 0.7624(5) 0.6230(4) 0.0200(10) Uani 1 1 d . . . . .
C015 C 0.2626(2) 0.2825(5) 0.3926(5) 0.0254(12) Uani 1 1 d . . . . .
H14 H 0.229367 0.319013 0.358270 0.038 Uiso 1 1 calc R U . . .
H15 H 0.288356 0.339074 0.394082 0.038 Uiso 1 1 calc R U . . .
H16 H 0.268599 0.260015 0.465266 0.038 Uiso 1 1 calc R U . . .
C016 C 0.4360(2) 0.7365(5) 0.6364(5) 0.0259(12) Uani 1 1 d . . . . .
C017 C 0.1375(2) -0.1677(5) 0.3855(5) 0.0254(12) Uani 1 1 d . . . . .
H17 H 0.113796 -0.109123 0.383746 0.031 Uiso 1 1 calc R U . . .
C018 C 0.1987(3) -0.4001(6) 0.4013(6) 0.0335(14) Uani 1 1 d . . . . .
H18 H 0.210277 -0.479523 0.407321 0.040 Uiso 1 1 calc R U . . .
C019 C 0.3885(2) -0.0798(5) 0.3693(4) 0.0195(10) Uani 1 1 d . . . . .
C01A C 0.3322(2) 1.0748(6) 0.6076(4) 0.0309(14) Uani 1 1 d . . . . .
H19 H 0.299688 1.098970 0.599704 0.037 Uiso 1 1 calc R U . . .
C01B C 0.6577(2) 0.8781(5) 0.6108(5) 0.0276(12) Uani 1 1 d . . . . .
H20 H 0.670128 0.956706 0.616069 0.033 Uiso 1 1 calc R U . . .
C01C C 0.5122(2) 0.8508(5) 0.6421(4) 0.0209(10) Uani 1 1 d . . . . .
H21 H 0.526500 0.927522 0.648611 0.025 Uiso 1 1 calc R U . . .
C01D C 0.3656(2) 1.1660(6) 0.6158(5) 0.0300(14) Uani 1 1 d . . . . .
H22 H 0.353229 1.243807 0.615458 0.036 Uiso 1 1 calc R U . . .
C01E C 0.1885(2) -0.0049(5) 0.3537(5) 0.0214(11) Uani 1 1 d . . . . .
H23 H 0.166480 0.058965 0.348848 0.026 Uiso 1 1 calc R U . . .
C01F C 0.4621(2) 0.0544(5) 0.3866(4) 0.0246(11) Uani 1 1 d . . . . .
H24 H 0.471934 0.135167 0.392267 0.029 Uiso 1 1 calc R U . . .
C01G C 0.4992(2) -0.0288(6) 0.3935(4) 0.0269(12) Uani 1 1 d . . . . .
H25 H 0.530863 0.003127 0.402531 0.032 Uiso 1 1 calc R U . . .
C01H C 0.5630(2) 0.5660(5) 0.6140(5) 0.0325(14) Uani 1 1 d . . . . .
H26 H 0.562752 0.482204 0.607917 0.039 Uiso 1 1 calc R U . . .
C01I C 0.4958(2) -0.1507(6) 0.3888(5) 0.0288(13) Uani 1 1 d . . . . .
H27 H 0.524801 -0.190760 0.390771 0.035 Uiso 1 1 calc R U . . .
C01J C 0.6789(2) 0.6713(6) 0.5794(5) 0.0335(14) Uani 1 1 d . . . . .
H28 H 0.703437 0.628402 0.564957 0.040 Uiso 1 1 calc R U . . .
C01K C 0.4148(2) 1.1586(6) 0.6245(5) 0.0273(13) Uani 1 1 d . . . . .
H29 H 0.430775 1.232472 0.626682 0.033 Uiso 1 1 calc R U . . .
C01L C 0.6861(2) 0.7927(6) 0.5892(5) 0.0322(14) Uani 1 1 d . . . . .
H30 H 0.714663 0.821181 0.579838 0.039 Uiso 1 1 calc R U . . .
C01M C 0.1260(2) -0.2815(6) 0.4018(5) 0.0313(13) Uani 1 1 d . . . . .
H31 H 0.095485 -0.290696 0.410533 0.038 Uiso 1 1 calc R U . . .
C01N C 0.6414(2) 0.6040(6) 0.5876(5) 0.0318(14) Uani 1 1 d . . . . .
H32 H 0.643717 0.521137 0.578625 0.038 Uiso 1 1 calc R U . . .
C01O C 0.4282(3) 0.4688(6) 0.5456(7) 0.0459(18) Uani 1 1 d . . . . .
H33 H 0.416105 0.505167 0.475259 0.069 Uiso 1 1 calc R U . . .
H34 H 0.399443 0.444126 0.560319 0.069 Uiso 1 1 calc R U . . .
H35 H 0.448832 0.399524 0.547837 0.069 Uiso 1 1 calc R U . . .
C01P C 0.5272(2) 0.6313(5) 0.6304(5) 0.0279(12) Uani 1 1 d . . . . .
C01Q C 0.4906(3) 0.5278(8) 0.7971(7) 0.050(2) Uani 1 1 d . . . . .
H36 H 0.507284 0.451001 0.804588 0.076 Uiso 1 1 calc R U . . .
H37 H 0.461578 0.519694 0.815254 0.076 Uiso 1 1 calc R U . . .
H38 H 0.514212 0.585318 0.844812 0.076 Uiso 1 1 calc R U . . .

loop_
_atom_site_aniso_label
_atom_site_aniso_U_11
_atom_site_aniso_U_22
_atom_site_aniso_U_33
_atom_site_aniso_U_23
_atom_site_aniso_U_13
_atom_site_aniso_U_12
Ge01 0.0155(2) 0.0162(2) 0.0212(2) 0.0007(2) 0.00775(19) 0.0037(2)
Ge02 0.0212(3) 0.0216(3) 0.0421(4) 0.0110(3) 0.0111(3) -0.0035(2)
P003 0.0181(7) 0.0202(7) 0.0382(8) -0.0024(6) 0.0151(6) -0.0022(5)
P004 0.0199(7) 0.0186(7) 0.0579(11) -0.0033(7) 0.0141(7) -0.0023(6)
F005 0.0271(19) 0.0243(19) 0.069(3) -0.0155(18) 0.0210(18) -0.0015(15)
F006 0.039(2) 0.0225(18) 0.062(3) -0.0077(17) 0.027(2) -0.0101(15)
F007 0.0211(18) 0.048(3) 0.078(3) -0.003(2) 0.025(2) -0.0003(17)
F008 0.064(3) 0.040(2) 0.048(3) -0.001(2) 0.032(2) -0.018(2)
F009 0.048(3) 0.025(2) 0.112(4) 0.012(2) 0.047(3) 0.0030(18)
F00A 0.041(2) 0.032(2) 0.063(3) 0.0032(19) 0.019(2) -0.0091(17)
F00B 0.023(2) 0.029(2) 0.113(4) -0.018(2) 0.026(2) 0.0014(16)
F00C 0.074(4) 0.064(3) 0.042(3) 0.001(2) 0.019(2) -0.013(3)
F00D 0.060(3) 0.038(2) 0.052(3) -0.0037(19) 0.012(2) -0.001(2)
F00E 0.040(2) 0.028(2) 0.125(5) 0.004(2) 0.045(3) 0.0069(18)
F00F 0.0208(19) 0.036(2) 0.105(4) 0.014(2) 0.019(2) 0.0065(17)
F00G 0.085(4) 0.061(3) 0.072(4) -0.030(3) 0.027(3) -0.036(3)
C00H 0.019(3) 0.018(3) 0.020(3) -0.0030(19) 0.007(2) -0.0010(19)
C00I 0.016(2) 0.019(3) 0.021(2) 0.0002(19) 0.005(2) 0.0005(19)
C00J 0.023(3) 0.018(2) 0.012(2) 0.0002(18) 0.0083(19) 0.0043(19)
C00K 0.020(3) 0.025(3) 0.016(2) 0.000(2) 0.007(2) 0.002(2)
C00L 0.018(2) 0.020(3) 0.020(2) 0.003(2) 0.008(2) 0.003(2)
C00M 0.017(3) 0.029(3) 0.020(3) 0.000(2) 0.007(2) 0.001(2)
C00N 0.020(3) 0.017(2) 0.021(2) -0.0016(19) 0.008(2) 0.003(2)
C00O 0.019(2) 0.023(3) 0.020(2) 0.001(2) 0.008(2) -0.001(2)
C00P 0.017(2) 0.018(3) 0.025(3) 0.004(2) 0.007(2) 0.001(2)
C00Q 0.016(3) 0.037(3) 0.023(3) 0.000(2) 0.010(2) -0.007(2)
C00R 0.016(3) 0.037(3) 0.017(3) 0.002(2) 0.007(2) -0.003(2)
C00S 0.022(3) 0.029(3) 0.020(3) -0.001(2) 0.011(2) -0.002(2)
C00T 0.019(3) 0.016(2) 0.019(2) 0.0001(18) 0.010(2) 0.0025(19)
C00U 0.017(3) 0.024(3) 0.027(3) -0.001(2) 0.007(2) 0.004(2)
C00V 0.027(3) 0.035(3) 0.031(3) 0.001(3) 0.011(3) -0.010(3)
C00W 0.023(3) 0.023(3) 0.029(3) 0.003(2) 0.006(2) 0.004(2)
C00X 0.017(2) 0.018(2) 0.020(2) -0.0006(19) 0.008(2) -0.0014(19)
C00Y 0.026(3) 0.022(3) 0.034(3) -0.001(2) 0.012(2) 0.000(2)
C00Z 0.018(2) 0.022(3) 0.022(3) -0.002(2) 0.007(2) -0.002(2)
C010 0.016(2) 0.021(3) 0.028(3) 0.002(2) 0.009(2) 0.002(2)
C011 0.021(3) 0.027(3) 0.024(3) 0.004(2) 0.007(2) 0.001(2)
C012 0.024(3) 0.027(3) 0.025(3) 0.000(2) 0.009(2) 0.010(2)
C013 0.013(2) 0.046(4) 0.016(3) 0.002(2) 0.006(2) 0.001(2)
C014 0.019(2) 0.018(3) 0.021(3) 0.001(2) 0.006(2) 0.002(2)
C015 0.025(3) 0.017(3) 0.034(3) -0.006(2) 0.012(2) 0.004(2)
C016 0.021(3) 0.027(3) 0.027(3) 0.005(2) 0.008(2) -0.006(2)
C017 0.015(2) 0.033(3) 0.028(3) -0.003(2) 0.008(2) -0.001(2)
C018 0.038(4) 0.023(3) 0.042(4) 0.000(3) 0.019(3) -0.002(3)
C019 0.015(2) 0.026(3) 0.017(2) 0.000(2) 0.0059(19) 0.002(2)
C01A 0.020(3) 0.054(4) 0.019(3) 0.000(3) 0.007(2) 0.014(3)
C01B 0.020(3) 0.025(3) 0.037(3) 0.000(2) 0.011(2) -0.001(2)
C01C 0.019(3) 0.022(3) 0.022(3) 0.004(2) 0.009(2) -0.001(2)
C01D 0.029(3) 0.041(4) 0.021(3) -0.002(2) 0.011(2) 0.013(3)
C01E 0.017(3) 0.020(3) 0.026(3) 0.000(2) 0.008(2) 0.004(2)
C01F 0.022(3) 0.031(3) 0.020(3) 0.002(2) 0.008(2) 0.001(2)
C01G 0.016(3) 0.039(3) 0.024(3) 0.000(2) 0.008(2) 0.001(2)
C01H 0.029(3) 0.019(3) 0.044(4) 0.003(2) 0.009(3) 0.000(2)
C01I 0.020(3) 0.043(4) 0.024(3) 0.001(2) 0.009(2) 0.013(2)
C01J 0.024(3) 0.043(4) 0.036(3) -0.008(3) 0.015(3) 0.008(3)
C01K 0.022(3) 0.031(3) 0.029(3) 0.002(2) 0.010(2) 0.006(2)
C01L 0.019(3) 0.045(4) 0.034(3) -0.001(3) 0.012(2) 0.000(3)
C01M 0.023(3) 0.040(4) 0.032(3) 0.002(3) 0.013(2) -0.004(2)
C01N 0.026(3) 0.024(3) 0.040(3) -0.003(2) 0.007(3) 0.009(2)
C01O 0.035(4) 0.028(3) 0.066(5) 0.002(3) 0.012(3) -0.007(3)
C01P 0.023(3) 0.022(3) 0.036(3) 0.008(2) 0.010(2) -0.003(2)
C01Q 0.027(4) 0.064(5) 0.057(5) 0.031(4) 0.013(3) -0.005(3)

loop_
_atom_type_symbol
_atom_type_description
_atom_type_scat_dispersion_real
_atom_type_scat_dispersion_imag
_atom_type_scat_source
C C -0.0001 0.0005 'International Tables Vol C Tables 4.2.6.8 and 6.1.1.4'
H H 0.0000 0.0000 'International Tables Vol C Tables 4.2.6.8 and 6.1.1.4'
P P 0.0348 0.0309 'International Tables Vol C Tables 4.2.6.8 and 6.1.1.4'
F F 0.0038 0.0031 'International Tables Vol C Tables 4.2.6.8 and 6.1.1.4'
Ge Ge 0.2814 0.6868 'International Tables Vol C Tables 4.2.6.8 and 6.1.1.4'

loop_
_geom_angle_atom_site_label_1
_geom_angle_atom_site_label_2
_geom_angle_atom_site_label_3
_geom_angle
_geom_angle_site_symmetry_1
_geom_angle_site_symmetry_3
_geom_angle_publ_flag
C015 Ge01 C00I 113.3(2) . . ?
C015 Ge01 C011 109.5(3) . . ?
C00I Ge01 C011 108.1(2) . . ?
C015 Ge01 C00J 117.2(2) . . ?
C00I Ge01 C00J 98.1(2) . . ?
C011 Ge01 C00J 109.9(2) . . ?
C01O Ge02 C01P 111.8(3) . . ?
C01O Ge02 C016 113.3(3) . . ?
C01P Ge02 C016 98.6(2) . . ?
C01O Ge02 C01Q 114.5(4) . . ?
C01P Ge02 C01Q 107.5(3) . . ?
C016 Ge02 C01Q 109.8(3) . . ?
F00C P003 F006 90.3(3) . . ?
F00C P003 F00B 91.2(3) . . ?
F006 P003 F00B 90.3(2) . . ?
F00C P003 F008 178.5(3) . . ?
F006 P003 F008 90.5(2) . . ?
F00B P003 F008 90.1(3) . . ?
F00C P003 F007 89.3(3) . . ?
F006 P003 F007 90.2(2) . . ?
F00B P003 F007 179.4(3) . . ?
F008 P003 F007 89.4(3) . . ?
F00C P003 F005 90.5(3) . . ?
F006 P003 F005 179.0(3) . . ?
F00B P003 F005 90.4(2) . . ?
F008 P003 F005 88.7(2) . . ?
F007 P003 F005 89.2(2) . . ?
F00G P004 F00F 90.7(3) . . ?
F00G P004 F00E 90.6(3) . . ?
F00F P004 F00E 178.7(3) . . ?
F00G P004 F009 90.2(3) . . ?
F00F P004 F009 89.8(2) . . ?
F00E P004 F009 90.6(2) . . ?
F00G P004 F00A 90.0(3) . . ?
F00F P004 F00A 89.6(2) . . ?
F00E P004 F00A 90.0(3) . . ?
F009 P004 F00A 179.4(3) . . ?
F00G P004 F00D 178.6(3) . . ?
F00F P004 F00D 89.8(3) . . ?
F00E P004 F00D 88.9(3) . . ?
F009 P004 F00D 91.1(3) . . ?
F00A P004 F00D 88.7(3) . . ?
C00N C00H C00I 126.0(5) . . ?
C00N C00H C00X 125.7(5) . . ?
C00I C00H C00X 108.2(5) . . ?
C01E C00I C00H 108.4(5) . . ?
C01E C00I Ge01 129.8(4) . . ?
C00H C00I Ge01 121.6(4) . . ?
C00L C00J C00T 107.9(5) . . ?
C00L C00J Ge01 132.2(4) . . ?
C00T C00J Ge01 119.8(4) . . ?
C01F C00K C00L 124.6(5) . . ?
C01F C00K C019 128.4(5) . . ?
C00L C00K C019 107.0(5) . . ?
C00J C00L C00K 110.5(5) . . ?
C00S C00M C00O 125.3(5) . . ?
C00S C00M C00R 128.9(5) . . ?
C00O C00M C00R 105.8(5) . . ?
C00H C00N C00T 124.9(5) . . ?
C01C C00O C016 127.0(5) . . ?
C01C C00O C00M 124.8(5) . . ?
C016 C00O C00M 108.0(5) . . ?
C01C C00P C014 125.8(5) . . ?
C01C C00P C01P 126.0(5) . . ?
C014 C00P C01P 107.9(5) . . ?
C016 C00Q C00R 109.6(5) . . ?
C013 C00R C00Q 124.2(5) . . ?
C013 C00R C00M 127.8(6) . . ?
C00Q C00R C00M 108.0(5) . . ?
C00M C00S C01K 127.5(6) . . ?
C00N C00T C019 125.0(5) . . ?
C00N C00T C00J 127.2(5) . . ?
C019 C00T C00J 107.8(4) . . ?
C012 C00U C019 128.6(6) . . ?
C01M C00V C018 128.9(6) . . ?
C01N C00W C01H 125.3(6) . . ?
C01N C00W C014 127.2(6) . . ?
C01H C00W C014 107.5(5) . . ?
C00Y C00X C00H 125.9(5) . . ?
C00Y C00X C00Z 128.1(5) . . ?
C00H C00X C00Z 106.0(4) . . ?
C00X C00Y C018 128.1(6) . . ?
C017 C00Z C01E 124.8(5) . . ?
C017 C00Z C00X 127.5(5) . . ?
C01E C00Z C00X 107.7(5) . . ?
C014 C010 C01B 127.5(5) . . ?
C01I C012 C00U 129.1(6) . . ?
C01A C013 C00R 128.1(6) . . ?
C010 C014 C00P 125.4(5) . . ?
C010 C014 C00W 128.5(5) . . ?
C00P C014 C00W 106.1(5) . . ?
C00Q C016 C00O 108.6(5) . . ?
C00Q C016 Ge02 131.2(4) . . ?
C00O C016 Ge02 120.2(4) . . ?
C01M C017 C00Z 128.6(6) . . ?
C00Y C018 C00V 129.4(6) . . ?
C00U C019 C00T 125.9(5) . . ?
C00U C019 C00K 127.4(5) . . ?
C00T C019 C00K 106.7(5) . . ?
C013 C01A C01D 129.0(6) . . ?
C01L C01B C010 129.5(6) . . ?
C00P C01C C00O 125.2(5) . . ?
C01A C01D C01K 128.7(6) . . ?
C00I C01E C00Z 109.6(5) . . ?
C00K C01F C01G 128.2(6) . . ?
C01I C01G C01F 128.6(6) . . ?
C01P C01H C00W 110.3(5) . . ?
C01G C01I C012 129.5(5) . . ?
C01N C01J C01L 129.3(6) . . ?
C00S C01K C01D 129.9(6) . . ?
C01B C01L C01J 129.3(6) . . ?
C017 C01M C00V 129.3(6) . . ?
C01J C01N C00W 128.6(6) . . ?
C01H C01P C00P 108.2(5) . . ?
C01H C01P Ge02 130.9(5) . . ?
C00P C01P Ge02 120.9(4) . . ?

loop_
_geom_bond_atom_site_label_1
_geom_bond_atom_site_label_2
_geom_bond_distance
_geom_bond_site_symmetry_2
_geom_bond_publ_flag
Ge01 C015 1.937(5) . ?
Ge01 C00I 1.942(5) . ?
Ge01 C011 1.946(6) . ?
Ge01 C00J 1.949(5) . ?
Ge02 C01O 1.939(8) . ?
Ge02 C01P 1.941(6) . ?
Ge02 C016 1.946(6) . ?
Ge02 C01Q 1.947(8) . ?
P003 F00C 1.587(5) . ?
P003 F006 1.587(4) . ?
P003 F00B 1.590(4) . ?
P003 F008 1.591(5) . ?
P003 F007 1.598(4) . ?
P003 F005 1.607(4) . ?
P004 F00G 1.581(5) . ?
P004 F00F 1.592(4) . ?
P004 F00E 1.594(4) . ?
P004 F009 1.596(5) . ?
P004 F00A 1.597(5) . ?
P004 F00D 1.600(5) . ?
C00H C00N 1.397(7) . ?
C00H C00I 1.442(7) . ?
C00H C00X 1.452(7) . ?
C00I C01E 1.387(7) . ?
C00J C00L 1.371(8) . ?
C00J C00T 1.457(7) . ?
C00K C01F 1.385(8) . ?
C00K C00L 1.427(7) . ?
C00K C019 1.457(8) . ?
C00M C00S 1.377(8) . ?
C00M C00O 1.446(8) . ?
C00M C00R 1.448(8) . ?
C00N C00T 1.397(8) . ?
C00O C01C 1.405(8) . ?
C00O C016 1.439(8) . ?
C00P C01C 1.397(8) . ?
C00P C014 1.434(8) . ?
C00P C01P 1.447(8) . ?
C00Q C016 1.372(9) . ?
C00Q C00R 1.424(9) . ?
C00R C013 1.403(8) . ?
C00S C01K 1.387(8) . ?
C00T C019 1.435(7) . ?
C00U C012 1.391(8) . ?
C00U C019 1.391(8) . ?
C00V C01M 1.386(10) . ?
C00V C018 1.397(9) . ?
C00W C01N 1.396(9) . ?
C00W C01H 1.413(9) . ?
C00W C014 1.461(8) . ?
C00X C00Y 1.385(8) . ?
C00X C00Z 1.459(8) . ?
C00Y C018 1.386(9) . ?
C00Z C017 1.405(8) . ?
C00Z C01E 1.433(8) . ?
C010 C014 1.388(8) . ?
C010 C01B 1.393(8) . ?
C012 C01I 1.387(9) . ?
C013 C01A 1.386(9) . ?
C017 C01M 1.370(9) . ?
C01A C01D 1.390(10) . ?
C01B C01L 1.381(9) . ?
C01D C01K 1.393(9) . ?
C01F C01G 1.409(8) . ?
C01G C01I 1.380(9) . ?
C01H C01P 1.371(9) . ?
C01J C01N 1.374(10) . ?
C01J C01L 1.386(10) . ?

loop_
_geom_torsion_atom_site_label_1
_geom_torsion_atom_site_label_2
_geom_torsion_atom_site_label_3
_geom_torsion_atom_site_label_4
_geom_torsion
_geom_torsion_site_symmetry_1
_geom_torsion_site_symmetry_2
_geom_torsion_site_symmetry_3
_geom_torsion_site_symmetry_4
_geom_torsion_publ_flag
C00N C00H C00I C01E -177.1(5) . . . . ?
C00X C00H C00I C01E 0.8(6) . . . . ?
C00N C00H C00I Ge01 5.8(8) . . . . ?
C00X C00H C00I Ge01 -176.3(4) . . . . ?
C00T C00J C00L C00K 1.8(6) . . . . ?
Ge01 C00J C00L C00K -173.8(4) . . . . ?
C01F C00K C00L C00J -179.9(5) . . . . ?
C019 C00K C00L C00J -0.1(6) . . . . ?
C00I C00H C00N C00T 5.9(9) . . . . ?
C00X C00H C00N C00T -171.6(5) . . . . ?
C00S C00M C00O C01C -6.4(9) . . . . ?
C00R C00M C00O C01C 174.4(5) . . . . ?
C00S C00M C00O C016 179.3(5) . . . . ?
C00R C00M C00O C016 0.2(6) . . . . ?
C016 C00Q C00R C013 -179.3(5) . . . . ?
C016 C00Q C00R C00M 0.9(6) . . . . ?
C00S C00M C00R C013 0.5(9) . . . . ?
C00O C00M C00R C013 179.6(5) . . . . ?
C00S C00M C00R C00Q -179.7(5) . . . . ?
C00O C00M C00R C00Q -0.6(6) . . . . ?
C00O C00M C00S C01K -177.6(6) . . . . ?
C00R C00M C00S C01K 1.4(10) . . . . ?
C00H C00N C00T C019 172.8(5) . . . . ?
C00H C00N C00T C00J -3.7(9) . . . . ?
C00L C00J C00T C00N 174.3(5) . . . . ?
Ge01 C00J C00T C00N -9.6(7) . . . . ?
C00L C00J C00T C019 -2.7(6) . . . . ?
Ge01 C00J C00T C019 173.5(3) . . . . ?
C00N C00H C00X C00Y -2.3(9) . . . . ?
C00I C00H C00X C00Y 179.8(5) . . . . ?
C00N C00H C00X C00Z 177.0(5) . . . . ?
C00I C00H C00X C00Z -0.9(6) . . . . ?
C00H C00X C00Y C018 -179.0(6) . . . . ?
C00Z C00X C00Y C018 1.8(11) . . . . ?
C00Y C00X C00Z C017 1.2(10) . . . . ?
C00H C00X C00Z C017 -178.1(5) . . . . ?
C00Y C00X C00Z C01E 179.9(6) . . . . ?
C00H C00X C00Z C01E 0.6(6) . . . . ?
C019 C00U C012 C01I 4.1(10) . . . . ?
C00Q C00R C013 C01A 178.2(6) . . . . ?
C00M C00R C013 C01A -2.0(9) . . . . ?
C01B C010 C014 C00P -177.8(6) . . . . ?
C01B C010 C014 C00W 2.2(10) . . . . ?
C01C C00P C014 C010 6.8(9) . . . . ?
C01P C00P C014 C010 -178.5(5) . . . . ?
C01C C00P C014 C00W -173.2(5) . . . . ?
C01P C00P C014 C00W 1.5(6) . . . . ?
C01N C00W C014 C010 -2.6(10) . . . . ?
C01H C00W C014 C010 178.3(6) . . . . ?
C01N C00W C014 C00P 177.4(6) . . . . ?
C01H C00W C014 C00P -1.7(6) . . . . ?
C00R C00Q C016 C00O -0.7(7) . . . . ?
C00R C00Q C016 Ge02 177.9(4) . . . . ?
C01C C00O C016 C00Q -173.8(5) . . . . ?
C00M C00O C016 C00Q 0.4(6) . . . . ?
C01C C00O C016 Ge02 7.4(8) . . . . ?
C00M C00O C016 Ge02 -178.5(4) . . . . ?
C01E C00Z C017 C01M 179.6(6) . . . . ?
C00X C00Z C017 C01M -1.9(10) . . . . ?
C00X C00Y C018 C00V -2.5(12) . . . . ?
C01M C00V C018 C00Y -0.2(12) . . . . ?
C012 C00U C019 C00T 175.8(5) . . . . ?
C012 C00U C019 C00K -3.4(10) . . . . ?
C00N C00T C019 C00U 6.2(9) . . . . ?
C00J C00T C019 C00U -176.7(5) . . . . ?
C00N C00T C019 C00K -174.5(5) . . . . ?
C00J C00T C019 C00K 2.6(6) . . . . ?
C01F C00K C019 C00U -2.5(9) . . . . ?
C00L C00K C019 C00U 177.7(5) . . . . ?
C01F C00K C019 C00T 178.2(5) . . . . ?
C00L C00K C019 C00T -1.5(6) . . . . ?
C00R C013 C01A C01D 0.4(10) . . . . ?
C014 C010 C01B C01L 0.3(11) . . . . ?
C014 C00P C01C C00O 170.8(5) . . . . ?
C01P C00P C01C C00O -3.0(9) . . . . ?
C016 C00O C01C C00P 3.6(9) . . . . ?
C00M C00O C01C C00P -169.6(5) . . . . ?
C013 C01A C01D C01K 2.2(11) . . . . ?
C00H C00I C01E C00Z -0.4(6) . . . . ?
Ge01 C00I C01E C00Z 176.4(4) . . . . ?
C017 C00Z C01E C00I 178.7(5) . . . . ?
C00X C00Z C01E C00I -0.1(6) . . . . ?
C00L C00K C01F C01G -175.4(5) . . . . ?
C019 C00K C01F C01G 4.9(10) . . . . ?
C00K C01F C01G C01I -0.5(10) . . . . ?
C01N C00W C01H C01P -177.9(6) . . . . ?
C014 C00W C01H C01P 1.3(7) . . . . ?
C01F C01G C01I C012 -3.7(10) . . . . ?
C00U C012 C01I C01G 1.0(11) . . . . ?
C00M C00S C01K C01D -0.4(11) . . . . ?
C01A C01D C01K C00S -2.1(11) . . . . ?
C010 C01B C01L C01J -1.8(12) . . . . ?
C01N C01J C01L C01B 0.6(12) . . . . ?
C00Z C017 C01M C00V -0.6(11) . . . . ?
C018 C00V C01M C017 2.3(12) . . . . ?
C01L C01J C01N C00W 0.5(12) . . . . ?
C01H C00W C01N C01J 179.6(7) . . . . ?
C014 C00W C01N C01J 0.6(11) . . . . ?
C00W C01H C01P C00P -0.3(7) . . . . ?
C00W C01H C01P Ge02 -177.5(5) . . . . ?
C01C C00P C01P C01H 174.0(6) . . . . ?
C014 C00P C01P C01H -0.8(7) . . . . ?
C01C C00P C01P Ge02 -8.5(8) . . . . ?
C014 C00P C01P Ge02 176.8(4) . . . . ?
